data_1504321
loop_
_publ_author_name
'Hursthouse, Michael B.'
'Huth, L. Susanne'
'Threlfall, Terence L.'

_publ_section_title
;
 Why Do Organic Compounds Crystallise Well or Badly or Ever so Slowly? Why
 Is Crystallisation Nevertheless Such a Good Purification
 Technique?&#x2020;
;
_journal_issue 6
_journal_name_full 'Organic Process Research &amp; Development'
_journal_page_first 1231
_journal_paper_doi 10.1021/op900169b
_journal_volume 13
_journal_year 2009
_chemical_formula_sum 'C11 H15 N O'
_chemical_formula_weight 177.24
_chemical_name_common para-Methylbutyranilide
_chemical_name_systematic
;
 ?
;
_space_group_IT_number 15
_symmetry_cell_setting monoclinic
_symmetry_space_group_name_Hall '-C 2yc'
_symmetry_space_group_name_H-M 'C 1 2/c 1'
_atom_sites_solution_hydrogens geom
_atom_sites_solution_primary direct
_atom_sites_solution_secondary difmap
_audit_creation_method SHELXL-97
_cell_angle_alpha 90.00
_cell_angle_beta 108.372(5)
_cell_angle_gamma 90.00
_cell_formula_units_Z 16
_cell_length_a 42.887(5)
_cell_length_b 5.1367(5)
_cell_length_c 19.263(3)
_cell_measurement_reflns_used 42211
_cell_measurement_temperature 120(2)
_cell_measurement_theta_max 27.48
_cell_measurement_theta_min 2.91
_cell_volume 4027.3(9)
_computing_cell_refinement 'DENZO (Otwinowski & Minor, 1997) & COLLECT (Hooft, R.W.W., 1998)'
_computing_data_collection 'COLLECT (Hooft, R.W.W., 1998)'
_computing_data_reduction 'DENZO (Otwinowski & Minor, 1997) & COLLECT (Hooft, R.W.W., 1998)'
_computing_structure_refinement 'SHELXL-97 (Sheldrick, 1997)'
_computing_structure_solution 'SHELXS-97 (Sheldrick, 1997)'
_diffrn_ambient_temperature 120(2)
_diffrn_detector_area_resol_mean 9.091
_diffrn_measured_fraction_theta_full 0.980
_diffrn_measured_fraction_theta_max 0.980
_diffrn_measurement_device_type 'Bruker-Nonius Roper CCD camera on \k-goniostat'
_diffrn_measurement_method '\f & \w scans'
_diffrn_radiation_monochromator graphite
_diffrn_radiation_source 'Bruker-Nonius FR591 rotating anode'
_diffrn_radiation_type MoK\a
_diffrn_radiation_wavelength 0.71073
_diffrn_reflns_av_R_equivalents 0.1253
_diffrn_reflns_av_sigmaI/netI 0.1529
_diffrn_reflns_limit_h_max 54
_diffrn_reflns_limit_h_min -55
_diffrn_reflns_limit_k_max 6
_diffrn_reflns_limit_k_min -6
_diffrn_reflns_limit_l_max 25
_diffrn_reflns_limit_l_min -24
_diffrn_reflns_number 20139
_diffrn_reflns_theta_full 27.50
_diffrn_reflns_theta_max 27.50
_diffrn_reflns_theta_min 3.00
_exptl_absorpt_coefficient_mu 0.075
_exptl_absorpt_correction_T_max 0.9941
_exptl_absorpt_correction_T_min 0.9722
_exptl_absorpt_correction_type multi-scan
_exptl_absorpt_process_details 'SADABS 2007/2 (Sheldrick, G.M., 2007)'
_exptl_crystal_colour colourless
_exptl_crystal_density_diffrn 1.169
_exptl_crystal_density_method 'not measured'
_exptl_crystal_description 'cut fragment'
_exptl_crystal_F_000 1536
_exptl_crystal_size_max 0.38
_exptl_crystal_size_mid 0.12
_exptl_crystal_size_min 0.08
_refine_diff_density_max 0.337
_refine_diff_density_min -0.307
_refine_diff_density_rms 0.070
_refine_ls_extinction_method none
_refine_ls_goodness_of_fit_ref 1.045
_refine_ls_hydrogen_treatment mixed
_refine_ls_matrix_type full
_refine_ls_number_parameters 247
_refine_ls_number_reflns 4537
_refine_ls_number_restraints 2
_refine_ls_restrained_S_all 1.045
_refine_ls_R_factor_all 0.2225
_refine_ls_R_factor_gt 0.1191
_refine_ls_shift/su_max 0.000
_refine_ls_shift/su_mean 0.000
_refine_ls_structure_factor_coef Fsqd
_refine_ls_weighting_details 'calc w=1/[\s^2^(Fo^2^)+(0.0849P)^2^+15.1880P] where P=(Fo^2^+2Fc^2^)/3'
_refine_ls_weighting_scheme calc
_refine_ls_wR_factor_gt 0.2299
_refine_ls_wR_factor_ref 0.2771
_reflns_number_gt 2276
_reflns_number_total 4537
_reflns_threshold_expression >2sigma(I)
_cod_data_source_file op900169b_si_001.cif
_cod_data_source_block 2009lsh064
_cod_depositor_comments
;
The following automatic conversions were performed:

'_symmetry_cell_setting' value 'Monoclinic' changed to 'monoclinic'
according to /home/saulius/struct/CIF-dictionaries/cif_core.dic
dictionary named 'cif_core.dic' version 2.4.2 from 2011-04-26.

Automatic conversion script
Id: cif_fix_values 1715 2011-07-08 13:25:40Z adriana 
;
_cod_original_cell_volume 4027.2(8)
_cod_original_sg_symbol_H-M C2/c
_cod_database_code 1504321

loop_
_symmetry_equiv_pos_as_xyz
'x, y, z'
'-x, y, -z+1/2'
'x+1/2, y+1/2, z'
'-x+1/2, y+1/2, -z+1/2'
'-x, -y, -z'
'x, -y, z-1/2'
'-x+1/2, -y+1/2, -z'
'x+1/2, -y+1/2, z-1/2'

loop_
_atom_site_label
_atom_site_type_symbol
_atom_site_fract_x
_atom_site_fract_y
_atom_site_fract_z
_atom_site_U_iso_or_equiv
_atom_site_adp_type
_atom_site_occupancy
_atom_site_symmetry_multiplicity
_atom_site_calc_flag
_atom_site_refinement_flags
C1 C 0.08664(10) 0.6875(8) 0.0250(2) 0.0359(11) Uani 1 1 d .
C2 C 0.08526(11) 0.6106(9) -0.0449(2) 0.0429(12) Uani 1 1 d .
H2 H 0.1000 0.6834 -0.0676 0.051 Uiso 1 1 calc R
C3 C 0.06224(11) 0.4261(9) -0.0814(3) 0.0434(12) Uani 1 1 d .
H3 H 0.0615 0.3746 -0.1293 0.052 Uiso 1 1 calc R
C4 C 0.04057(11) 0.3159(9) -0.0507(3) 0.0410(11) Uani 1 1 d .
C5 C 0.04229(11) 0.3929(9) 0.0192(3) 0.0461(12) Uani 1 1 d .
H5 H 0.0277 0.3182 0.0419 0.055 Uiso 1 1 calc R
C6 C 0.06496(11) 0.5776(9) 0.0566(3) 0.0414(12) Uani 1 1 d .
H6 H 0.0656 0.6291 0.1044 0.050 Uiso 1 1 calc R
C7 C 0.12978(10) 1.0341(8) 0.0466(3) 0.0353(10) Uani 1 1 d .
C8 C 0.15114(11) 1.2058(9) 0.1058(2) 0.0394(11) Uani 1 1 d .
H8A H 0.1447 1.3895 0.0940 0.047 Uiso 1 1 calc R
H8B H 0.1473 1.1631 0.1526 0.047 Uiso 1 1 calc R
C9 C 0.18713(11) 1.1771(8) 0.1154(2) 0.0383(11) Uani 1 1 d .
H9A H 0.1995 1.3067 0.1517 0.046 Uiso 1 1 calc R
H9B H 0.1909 1.2161 0.0683 0.046 Uiso 1 1 calc R
C10 C 0.20053(12) 0.9063(9) 0.1407(3) 0.0454(12) Uani 1 1 d .
H10A H 0.1966 0.8648 0.1869 0.068 Uiso 1 1 calc R
H10B H 0.2242 0.9023 0.1478 0.068 Uiso 1 1 calc R
H10C H 0.1894 0.7778 0.1036 0.068 Uiso 1 1 calc R
C11 C 0.01605(12) 0.1100(10) -0.0911(3) 0.0493(13) Uani 1 1 d .
H11A H 0.0251 -0.0634 -0.0755 0.074 Uiso 1 1 calc R
H11B H 0.0118 0.1289 -0.1439 0.074 Uiso 1 1 calc R
H11C H -0.0045 0.1320 -0.0799 0.074 Uiso 1 1 calc R
N1 N 0.10966(9) 0.8709(7) 0.0675(2) 0.0357(9) Uani 1 1 d D
H1N H 0.1106(8) 0.861(7) 0.1131(12) 0.021(10) Uiso 1 1 d D
O1 O 0.13110(8) 1.0445(6) -0.01650(17) 0.0458(9) Uani 1 1 d .
C21 C 0.16089(10) 0.5530(8) 0.3552(2) 0.0335(10) Uani 1 1 d .
C22 C 0.17454(11) 0.4727(9) 0.3028(2) 0.0413(11) Uani 1 1 d .
H22 H 0.1677 0.5509 0.2557 0.050 Uiso 1 1 calc R
C23 C 0.19805(11) 0.2799(9) 0.3183(3) 0.0447(12) Uani 1 1 d .
H23 H 0.2070 0.2276 0.2813 0.054 Uiso 1 1 calc R
C24 C 0.20903(11) 0.1593(9) 0.3861(3) 0.0404(11) Uani 1 1 d .
C25 C 0.19503(11) 0.2426(9) 0.4384(3) 0.0439(12) Uani 1 1 d .
H25 H 0.2019 0.1642 0.4855 0.053 Uiso 1 1 calc R
C26 C 0.17165(11) 0.4347(9) 0.4238(2) 0.0412(11) Uani 1 1 d .
H26 H 0.1627 0.4877 0.4609 0.049 Uiso 1 1 calc R
C27 C 0.11809(11) 0.8579(9) 0.2802(3) 0.0389(11) Uani 1 1 d .
C28 C 0.09491(11) 1.0708(9) 0.2865(2) 0.0423(12) Uani 1 1 d .
H28A H 0.1076 1.2332 0.3022 0.051 Uiso 1 1 calc R
H28B H 0.0852 1.0225 0.3251 0.051 Uiso 1 1 calc R
C29 C 0.06741(13) 1.1230(10) 0.2163(3) 0.0545(14) Uani 1 1 d .
H29A H 0.0547 0.9609 0.2003 0.065 Uiso 1 1 calc R
H29B H 0.0770 1.1734 0.1777 0.065 Uiso 1 1 calc R
C30 C 0.04434(12) 1.3366(10) 0.2243(3) 0.0502(13) Uani 1 1 d .
H30A H 0.0343 1.2859 0.2615 0.075 Uiso 1 1 calc R
H30B H 0.0271 1.3633 0.1774 0.075 Uiso 1 1 calc R
H30C H 0.0567 1.4986 0.2393 0.075 Uiso 1 1 calc R
C31 C 0.23458(11) -0.0525(10) 0.4030(3) 0.0487(13) Uani 1 1 d .
H31A H 0.2410 -0.0888 0.3594 0.073 Uiso 1 1 calc R
H31B H 0.2255 -0.2106 0.4177 0.073 Uiso 1 1 calc R
H31C H 0.2539 0.0041 0.4429 0.073 Uiso 1 1 calc R
N2 N 0.13666(9) 0.7516(8) 0.3444(2) 0.0386(9) Uani 1 1 d D
H2N H 0.1340(9) 0.808(8) 0.3853(15) 0.032(12) Uiso 1 1 d D
O2 O 0.11967(8) 0.7849(6) 0.22029(17) 0.0474(9) Uani 1 1 d .

loop_
_atom_site_aniso_label
_atom_site_aniso_U_11
_atom_site_aniso_U_22
_atom_site_aniso_U_33
_atom_site_aniso_U_23
_atom_site_aniso_U_13
_atom_site_aniso_U_12
C1 0.042(3) 0.035(3) 0.028(3) 0.000(2) 0.007(2) 0.003(2)
C2 0.050(3) 0.053(3) 0.026(3) -0.002(2) 0.014(2) -0.004(2)
C3 0.057(3) 0.045(3) 0.027(3) 0.000(2) 0.011(2) -0.001(2)
C4 0.046(3) 0.039(3) 0.031(3) 0.004(2) 0.002(2) 0.003(2)
C5 0.050(3) 0.048(3) 0.040(3) 0.005(2) 0.014(2) -0.006(2)
C6 0.049(3) 0.050(3) 0.026(3) -0.004(2) 0.014(2) -0.005(2)
C7 0.042(3) 0.034(2) 0.029(3) 0.003(2) 0.010(2) 0.003(2)
C8 0.053(3) 0.033(2) 0.030(3) -0.003(2) 0.011(2) -0.003(2)
C9 0.052(3) 0.034(3) 0.029(3) -0.002(2) 0.012(2) -0.006(2)
C10 0.056(3) 0.041(3) 0.036(3) 0.003(2) 0.009(2) 0.002(2)
C11 0.056(3) 0.046(3) 0.040(3) -0.006(2) 0.007(2) -0.004(2)
N1 0.054(2) 0.039(2) 0.014(2) -0.0004(17) 0.0106(17) -0.0026(18)
O1 0.063(2) 0.050(2) 0.027(2) -0.0005(15) 0.0175(16) -0.0072(16)
C21 0.039(2) 0.037(2) 0.021(2) -0.0006(19) 0.0052(18) -0.003(2)
C22 0.061(3) 0.046(3) 0.016(2) 0.000(2) 0.010(2) -0.004(2)
C23 0.057(3) 0.048(3) 0.028(3) -0.007(2) 0.012(2) 0.002(2)
C24 0.045(3) 0.037(3) 0.035(3) -0.004(2) 0.007(2) -0.005(2)
C25 0.044(3) 0.051(3) 0.033(3) 0.004(2) 0.006(2) -0.003(2)
C26 0.043(3) 0.055(3) 0.024(3) -0.004(2) 0.009(2) -0.005(2)
C27 0.049(3) 0.044(3) 0.023(3) -0.003(2) 0.010(2) -0.009(2)
C28 0.053(3) 0.045(3) 0.029(3) -0.004(2) 0.012(2) -0.005(2)
C29 0.069(3) 0.049(3) 0.036(3) -0.005(2) 0.003(3) 0.008(3)
C30 0.064(3) 0.050(3) 0.032(3) -0.001(2) 0.009(2) 0.001(3)
C31 0.053(3) 0.052(3) 0.039(3) -0.003(2) 0.012(2) -0.003(2)
N2 0.051(2) 0.047(2) 0.016(2) -0.0037(18) 0.0081(17) -0.0021(19)
O2 0.063(2) 0.058(2) 0.0170(19) -0.0007(15) 0.0080(15) 0.0055(16)

loop_
_atom_type_symbol
_atom_type_description
_atom_type_scat_dispersion_real
_atom_type_scat_dispersion_imag
_atom_type_scat_source
C C 0.0033 0.0016 'International Tables Vol C Tables 4.2.6.8 and 6.1.1.4'
H H 0.0000 0.0000 'International Tables Vol C Tables 4.2.6.8 and 6.1.1.4'
N N 0.0061 0.0033 'International Tables Vol C Tables 4.2.6.8 and 6.1.1.4'
O O 0.0106 0.0060 'International Tables Vol C Tables 4.2.6.8 and 6.1.1.4'

loop_
_geom_angle_atom_site_label_1
_geom_angle_atom_site_label_2
_geom_angle_atom_site_label_3
_geom_angle
C6 C1 C2 118.8(4)
C6 C1 N1 117.3(4)
C2 C1 N1 123.9(4)
C1 C2 C3 119.6(4)
C1 C2 H2 120.2
C3 C2 H2 120.2
C4 C3 C2 122.2(5)
C4 C3 H3 118.9
C2 C3 H3 118.9
C3 C4 C5 117.8(4)
C3 C4 C11 121.3(4)
C5 C4 C11 120.8(4)
C4 C5 C6 121.0(4)
C4 C5 H5 119.5
C6 C5 H5 119.5
C1 C6 C5 120.7(4)
C1 C6 H6 119.7
C5 C6 H6 119.7
O1 C7 N1 123.4(4)
O1 C7 C8 121.1(4)
N1 C7 C8 115.5(4)
C9 C8 C7 113.1(4)
C9 C8 H8A 109.0
C7 C8 H8A 109.0
C9 C8 H8B 109.0
C7 C8 H8B 109.0
H8A C8 H8B 107.8
C8 C9 C10 113.4(4)
C8 C9 H9A 108.9
C10 C9 H9A 108.9
C8 C9 H9B 108.9
C10 C9 H9B 108.9
H9A C9 H9B 107.7
C9 C10 H10A 109.5
C9 C10 H10B 109.5
H10A C10 H10B 109.5
C9 C10 H10C 109.5
H10A C10 H10C 109.5
H10B C10 H10C 109.5
C4 C11 H11A 109.5
C4 C11 H11B 109.5
H11A C11 H11B 109.5
C4 C11 H11C 109.5
H11A C11 H11C 109.5
H11B C11 H11C 109.5
C7 N1 C1 129.2(4)
C7 N1 H1N 121(2)
C1 N1 H1N 110(2)
C22 C21 C26 118.2(4)
C22 C21 N2 124.4(4)
C26 C21 N2 117.4(4)
C23 C22 C21 120.4(4)
C23 C22 H22 119.8
C21 C22 H22 119.8
C22 C23 C24 122.3(4)
C22 C23 H23 118.9
C24 C23 H23 118.9
C23 C24 C25 116.6(4)
C23 C24 C31 122.3(4)
C25 C24 C31 121.1(4)
C26 C25 C24 121.8(4)
C26 C25 H25 119.1
C24 C25 H25 119.1
C25 C26 C21 120.7(4)
C25 C26 H26 119.7
C21 C26 H26 119.7
O2 C27 N2 122.7(4)
O2 C27 C28 121.8(4)
N2 C27 C28 115.5(4)
C27 C28 C29 113.8(4)
C27 C28 H28A 108.8
C29 C28 H28A 108.8
C27 C28 H28B 108.8
C29 C28 H28B 108.8
H28A C28 H28B 107.7
C28 C29 C30 112.7(4)
C28 C29 H29A 109.0
C30 C29 H29A 109.0
C28 C29 H29B 109.0
C30 C29 H29B 109.0
H29A C29 H29B 107.8
C29 C30 H30A 109.5
C29 C30 H30B 109.5
H30A C30 H30B 109.5
C29 C30 H30C 109.5
H30A C30 H30C 109.5
H30B C30 H30C 109.5
C24 C31 H31A 109.5
C24 C31 H31B 109.5
H31A C31 H31B 109.5
C24 C31 H31C 109.5
H31A C31 H31C 109.5
H31B C31 H31C 109.5
C27 N2 C21 127.8(4)
C27 N2 H2N 119(3)
C21 N2 H2N 113(3)

loop_
_geom_bond_atom_site_label_1
_geom_bond_atom_site_label_2
_geom_bond_distance
C1 C6 1.382(6)
C1 C2 1.385(6)
C1 N1 1.422(6)
C2 C3 1.389(6)
C2 H2 0.9500
C3 C4 1.372(6)
C3 H3 0.9500
C4 C5 1.383(6)
C4 C11 1.521(6)
C5 C6 1.386(6)
C5 H5 0.9500
C6 H6 0.9500
C7 O1 1.235(5)
C7 N1 1.352(5)
C7 C8 1.503(6)
C8 C9 1.503(6)
C8 H8A 0.9900
C8 H8B 0.9900
C9 C10 1.525(6)
C9 H9A 0.9900
C9 H9B 0.9900
C10 H10A 0.9800
C10 H10B 0.9800
C10 H10C 0.9800
C11 H11A 0.9800
C11 H11B 0.9800
C11 H11C 0.9800
N1 H1N 0.870(18)
C21 C22 1.382(6)
C21 C26 1.394(6)
C21 N2 1.424(6)
C22 C23 1.377(6)
C22 H22 0.9500
C23 C24 1.387(6)
C23 H23 0.9500
C24 C25 1.393(6)
C24 C31 1.505(6)
C25 C26 1.371(6)
C25 H25 0.9500
C26 H26 0.9500
C27 O2 1.235(5)
C27 N2 1.357(6)
C27 C28 1.508(6)
C28 C29 1.513(6)
C28 H28A 0.9900
C28 H28B 0.9900
C29 C30 1.518(7)
C29 H29A 0.9900
C29 H29B 0.9900
C30 H30A 0.9800
C30 H30B 0.9800
C30 H30C 0.9800
C31 H31A 0.9800
C31 H31B 0.9800
C31 H31C 0.9800
N2 H2N 0.878(19)

loop_
_geom_hbond_atom_site_label_D
_geom_hbond_atom_site_label_H
_geom_hbond_atom_site_label_A
_geom_hbond_distance_DH
_geom_hbond_distance_HA
_geom_hbond_distance_DA
_geom_hbond_angle_DHA
_geom_hbond_site_symmetry_A
N1 H1N O2 0.870(18) 2.01(2) 2.872(5) 169(3) .
N2 H2N O1 0.878(19) 2.08(2) 2.956(5) 176(4) 6_576

loop_
_cod_related_entry_id
_cod_related_entry_database
_cod_related_entry_code
1 ChemSpider 192491
